data_7213015
loop_
_publ_author_name
'Devillers, Ingrid'
'de Wergifosse, Bertrand'
'Bruneau, Marie-Pierre'
'Tinant, Bernard'
'Declercq, Jean-Paul'
'Touillaux, Roland'
'Rees, Jean-Fran\,cois'
'Marchand-Brynaert, Jacqueline'

_publ_section_title
;
 Synthesis, structural characterization and antioxidative properties of
 aminopyrazine and imidazolopyrazine derivatives
;
_journal_issue 7
_journal_name_full 'Journal of the Chemical Society, Perkin Transactions 2'
_journal_page_first 1481
_journal_paper_doi 10.1039/a900289h
_journal_year 1999
_chemical_formula_sum 'C13 H13 N3 O2'
_chemical_formula_weight 243.26
_chemical_name_common 'compoud 5b'
_chemical_name_systematic
; 
 ? 
;
_space_group_IT_number 14
_symmetry_cell_setting monoclinic
_symmetry_space_group_name_Hall '-P 2yab'
_symmetry_space_group_name_H-M 'P 1 21/a 1'
_atom_sites_solution_hydrogens geom
_atom_sites_solution_primary direct
_atom_sites_solution_secondary difmap
_audit_creation_method SHELXL
_cell_angle_alpha 90.00
_cell_angle_beta 114.22(3)
_cell_angle_gamma 90.00
_cell_formula_units_Z 4
_cell_length_a 12.022(4)
_cell_length_b 8.616(2)
_cell_length_c 13.244(4)
_cell_measurement_temperature 293(2)
_cell_volume 1251.1(7)
_computing_structure_refinement 'SHELXL-93 (Sheldrick, 1993)'
_computing_structure_solution 'SHELXS-86 (Sheldrick, 1990)'
_diffrn_ambient_temperature 293(2)
_diffrn_radiation_monochromator graphite
_diffrn_radiation_source 'fine-focus sealed tube'
_diffrn_radiation_type MoKa
_diffrn_radiation_wavelength 0.71069
_diffrn_reflns_av_R_equivalents 0.0470
_diffrn_reflns_av_sigmaI/netI 0.1656
_diffrn_reflns_limit_h_max 13
_diffrn_reflns_limit_h_min -7
_diffrn_reflns_limit_k_max 8
_diffrn_reflns_limit_k_min -9
_diffrn_reflns_limit_l_max 13
_diffrn_reflns_limit_l_min -14
_diffrn_reflns_number 1928
_diffrn_reflns_theta_max 23.50
_diffrn_reflns_theta_min 2.90
_exptl_absorpt_coefficient_mu 0.090
_exptl_crystal_density_diffrn 1.292
_exptl_crystal_F_000 512
_exptl_crystal_size_max 0.20
_exptl_crystal_size_mid 0.12
_exptl_crystal_size_min 0.12
_refine_diff_density_max 0.140
_refine_diff_density_min -0.138
_refine_diff_density_rms 0.037
_refine_ls_extinction_method none
_refine_ls_goodness_of_fit_all 0.849
_refine_ls_goodness_of_fit_obs 1.217
_refine_ls_matrix_type full
_refine_ls_number_parameters 170
_refine_ls_number_reflns 1858
_refine_ls_number_restraints 0
_refine_ls_restrained_S_all 0.849
_refine_ls_restrained_S_obs 1.217
_refine_ls_R_factor_all 0.1642
_refine_ls_R_factor_obs 0.0679
_refine_ls_shift/esd_max 0.000
_refine_ls_shift/esd_mean 0.000
_refine_ls_structure_factor_coef Fsqd
_refine_ls_weighting_details 'w=1/[s^2^(Fo^2^)+( 0.0420P)^2^+0.0000P] where P=(Fo^2^+2Fc^2^)/3'
_refine_ls_weighting_scheme calc
_refine_ls_wR_factor_all 0.1249
_refine_ls_wR_factor_obs 0.1054
_reflns_number_observed 749
_reflns_number_total 1858
_reflns_observed_criterion >2sigma(I)
_cod_data_source_file 900289hsup1.cif
_cod_data_source_block jm1
_cod_depositor_comments
;
The following automatic conversions were performed:

'_refine_ls_weighting_scheme' value 'calc w=1/[s^2^(Fo^2^)+(
0.0420P)^2^+0.0000P] where P=(Fo^2^+2Fc^2^)/3' was changed to 'calc'.
New tag '_refine_ls_weighting_details' was created. The value of the
new tag was set to 'w=1/[s^2^(Fo^2^)+( 0.0420P)^2^+0.0000P] where
P=(Fo^2^+2Fc^2^)/3'.

Automatic conversion script
Id: cif_fix_values 3143 2015-03-26 13:38:13Z robertas 
;
_cod_original_cell_volume 1251.1(6)
_cod_original_sg_symbol_H-M P21/a
_cod_database_code 7213015

loop_
_symmetry_equiv_pos_as_xyz
'x, y, z'
'-x+1/2, y+1/2, -z'
'-x, -y, -z'
'x-1/2, -y-1/2, z'

loop_
_atom_site_aniso_label
_atom_site_aniso_U_11
_atom_site_aniso_U_22
_atom_site_aniso_U_33
_atom_site_aniso_U_23
_atom_site_aniso_U_13
_atom_site_aniso_U_12
N1 0.054(3) 0.050(3) 0.049(3) -0.002(2) 0.005(2) 0.014(2)
C2 0.046(3) 0.050(3) 0.051(3) -0.012(3) 0.016(3) -0.004(3)
C3 0.052(3) 0.054(3) 0.056(3) -0.005(3) 0.016(3) -0.009(3)
O4 0.057(2) 0.102(3) 0.075(2) -0.027(2) 0.012(2) 0.015(2)
C5 0.064(3) 0.062(4) 0.054(3) -0.013(3) 0.026(3) -0.012(3)
C6 0.112(5) 0.091(4) 0.068(4) -0.033(4) 0.041(4) -0.013(4)
C7 0.179(8) 0.134(7) 0.117(7) -0.073(6) 0.095(6) -0.071(7)
C8 0.185(10) 0.167(9) 0.069(6) -0.049(6) 0.060(6) -0.114(9)
C9 0.105(6) 0.164(8) 0.062(5) -0.015(4) 0.007(4) -0.072(5)
C10 0.070(4) 0.108(5) 0.061(4) -0.009(4) 0.015(3) -0.014(4)
O11 0.084(2) 0.062(2) 0.095(3) 0.005(2) 0.055(2) -0.001(2)
C12 0.082(4) 0.108(5) 0.093(4) 0.018(4) 0.052(3) 0.003(4)
C13 0.043(3) 0.049(3) 0.037(3) 0.002(3) 0.008(2) 0.005(3)
N14 0.051(3) 0.061(3) 0.051(3) -0.004(2) 0.004(2) 0.016(2)
C15 0.058(4) 0.054(4) 0.067(4) 0.000(3) 0.016(3) 0.022(3)
C16 0.057(3) 0.054(4) 0.070(4) 0.001(3) 0.016(3) 0.004(3)
N17 0.051(3) 0.049(3) 0.058(3) -0.005(2) 0.012(2) -0.003(2)
C18 0.051(3) 0.045(3) 0.053(3) -0.002(3) 0.015(3) -0.004(3)

loop_
_atom_site_label
_atom_site_type_symbol
_atom_site_fract_x
_atom_site_fract_y
_atom_site_fract_z
_atom_site_U_iso_or_equiv
_atom_site_thermal_displace_type
_atom_site_occupancy
_atom_site_calc_flag
_atom_site_refinement_flags
N1 N 0.4092(3) 0.3933(5) 0.6458(3) 0.0564(11) Uani 1 d .
C2 C 0.4963(4) 0.4849(6) 0.7327(4) 0.0505(13) Uani 1 d .
C3 C 0.4326(4) 0.5908(6) 0.7835(4) 0.0558(13) Uani 1 d .
O4 O 0.3254(3) 0.6199(4) 0.7322(2) 0.0829(12) Uani 1 d .
C5 C 0.5013(5) 0.6549(6) 0.8956(4) 0.0594(14) Uani 1 d .
C6 C 0.4416(5) 0.7462(7) 0.9406(4) 0.089(2) Uani 1 d .
H6 H 0.3599(5) 0.7704(7) 0.9000(4) 0.117(6) Uiso 1 calc R
C7 C 0.5014(8) 0.8025(9) 1.0452(6) 0.132(3) Uani 1 d .
H7 H 0.4596(8) 0.8634(9) 1.0762(6) 0.117(6) Uiso 1 calc R
C8 C 0.6208(9) 0.7709(11) 1.1044(6) 0.138(4) Uani 1 d .
H8 H 0.6602(9) 0.8104(11) 1.1757(6) 0.117(6) Uiso 1 calc R
C9 C 0.6832(7) 0.6832(9) 1.0618(5) 0.119(3) Uani 1 d .
H9 H 0.7655(7) 0.6627(9) 1.1029(5) 0.117(6) Uiso 1 calc R
C10 C 0.6233(5) 0.6232(6) 0.9550(4) 0.084(2) Uani 1 d .
H10 H 0.6654(5) 0.5624(6) 0.9243(4) 0.117(6) Uiso 1 calc R
O11 O 0.5562(3) 0.5944(4) 0.6927(2) 0.0745(10) Uani 1 d .
C12 C 0.6403(4) 0.5308(6) 0.6545(4) 0.089(2) Uani 1 d .
H12A H 0.6765(4) 0.6129(6) 0.6292(4) 0.117(6) Uiso 1 calc R
H12B H 0.5986(4) 0.4604(6) 0.5947(4) 0.117(6) Uiso 1 calc R
H12C H 0.7029(4) 0.4760(6) 0.7139(4) 0.117(6) Uiso 1 calc R
C13 C 0.4237(4) 0.2393(6) 0.6304(3) 0.0457(12) Uani 1 d .
N14 N 0.5292(3) 0.1711(5) 0.6923(3) 0.0600(12) Uani 1 d .
C15 C 0.5364(4) 0.0192(6) 0.6724(4) 0.0628(15) Uani 1 d .
H15 H 0.6085(4) -0.0332(6) 0.7137(4) 0.117(6) Uiso 1 calc R
C16 C 0.4429(5) -0.0615(6) 0.5945(4) 0.0638(15) Uani 1 d .
H16 H 0.4526(5) -0.1668(6) 0.5849(4) 0.117(6) Uiso 1 calc R
N17 N 0.3378(3) 0.0072(5) 0.5319(3) 0.0563(11) Uani 1 d .
C18 C 0.3293(4) 0.1557(5) 0.5507(4) 0.0515(13) Uani 1 d .
H18 H 0.2569(4) 0.2072(5) 0.5088(4) 0.117(6) Uiso 1 calc R
H1 H 0.3358(44) 0.4406(59) 0.6137(41) 0.117(6) Uiso 1 d .
H2 H 0.5628(40) 0.4086(59) 0.7849(37) 0.117(6) Uiso 1 d .

loop_
_atom_type_symbol
_atom_type_description
_atom_type_scat_dispersion_real
_atom_type_scat_dispersion_imag
_atom_type_scat_source
C C 0.0033 0.0016 'International Tables Vol C Tables 4.2.6.8 and 6.1.1.4'
H H 0.0000 0.0000 'International Tables Vol C Tables 4.2.6.8 and 6.1.1.4'
N N 0.0061 0.0033 'International Tables Vol C Tables 4.2.6.8 and 6.1.1.4'
O O 0.0106 0.0060 'International Tables Vol C Tables 4.2.6.8 and 6.1.1.4'

loop_
_geom_angle_atom_site_label_1
_geom_angle_atom_site_label_2
_geom_angle_atom_site_label_3
_geom_angle
C13 N1 C2 124.0(4)
C13 N1 H1 121.9(33)
C2 N1 H1 112.3(33)
O11 C2 N1 112.5(4)
O11 C2 C3 101.1(4)
N1 C2 C3 110.6(4)
O11 C2 H2 107.3(26)
N1 C2 H2 107.0(27)
C3 C2 H2 118.3(25)
O4 C3 C5 120.9(5)
O4 C3 C2 119.4(4)
C5 C3 C2 119.7(4)
C6 C5 C10 119.7(5)
C6 C5 C3 118.7(5)
C10 C5 C3 121.6(5)
C5 C6 C7 120.0(6)
C5 C6 H6 120.0(3)
C7 C6 H6 120.0(5)
C8 C7 C6 120.7(8)
C8 C7 H7 119.7(6)
C6 C7 H7 119.7(5)
C9 C8 C7 120.9(9)
C9 C8 H8 119.6(5)
C7 C8 H8 119.6(6)
C8 C9 C10 119.3(8)
C8 C9 H9 120.3(5)
C10 C9 H9 120.3(4)
C5 C10 C9 119.4(6)
C5 C10 H10 120.3(3)
C9 C10 H10 120.3(4)
C12 O11 C2 115.1(4)
O11 C12 H12A 109.5(2)
O11 C12 H12B 109.5(2)
H12A C12 H12B 109.5
O11 C12 H12C 109.5(2)
H12A C12 H12C 109.5
H12B C12 H12C 109.5
N14 C13 N1 119.0(4)
N14 C13 C18 120.8(5)
N1 C13 C18 120.1(5)
C13 N14 C15 115.5(4)
N14 C15 C16 123.0(5)
N14 C15 H15 118.5(3)
C16 C15 H15 118.5(3)
N17 C16 C15 121.4(5)
N17 C16 H16 119.3(3)
C15 C16 H16 119.3(3)
C18 N17 C16 116.2(4)
N17 C18 C13 123.0(5)
N17 C18 H18 118.5(3)
C13 C18 H18 118.5(3)

loop_
_geom_bond_atom_site_label_1
_geom_bond_atom_site_label_2
_geom_bond_distance
N1 C13 1.364(5)
N1 C2 1.434(5)
N1 H1 0.90(5)
C2 O11 1.415(5)
C2 C3 1.514(6)
C2 H2 1.05(5)
C3 O4 1.212(4)
C3 C5 1.478(6)
C5 C6 1.356(6)
C5 C10 1.378(5)
C6 C7 1.362(7)
C6 H6 0.93
C7 C8 1.351(9)
C7 H7 0.93
C8 C9 1.342(9)
C8 H8 0.93
C9 C10 1.396(7)
C9 H9 0.93
C10 H10 0.93
O11 C12 1.414(5)
C12 H12A 0.96
C12 H12B 0.96
C12 H12C 0.96
C13 N14 1.332(5)
C13 C18 1.392(5)
N14 C15 1.345(5)
C15 C16 1.364(5)
C15 H15 0.93
C16 N17 1.332(5)
C16 H16 0.93
N17 C18 1.316(5)
C18 H18 0.93

loop_
_geom_torsion_atom_site_label_1
_geom_torsion_atom_site_label_2
_geom_torsion_atom_site_label_3
_geom_torsion_atom_site_label_4
_geom_torsion
C13 N1 C2 O11 110.1(5)
C13 N1 C2 C3 -137.7(4)
O11 C2 C3 O4 99.8(5)
N1 C2 C3 O4 -19.6(7)
O11 C2 C3 C5 -81.3(5)
N1 C2 C3 C5 159.3(4)
O4 C3 C5 C6 0.6(7)
C2 C3 C5 C6 -178.3(5)
O4 C3 C5 C10 -179.9(5)
C2 C3 C5 C10 1.2(7)
C10 C5 C6 C7 -1.8(8)
C3 C5 C6 C7 177.7(5)
C5 C6 C7 C8 1.3(10)
C6 C7 C8 C9 -0.1(13)
C7 C8 C9 C10 -0.5(12)
C6 C5 C10 C9 1.3(8)
C3 C5 C10 C9 -178.3(5)
C8 C9 C10 C5 -0.1(9)
N1 C2 O11 C12 -71.3(5)
C3 C2 O11 C12 170.7(3)
C2 N1 C13 N14 -6.6(7)
C2 N1 C13 C18 173.7(4)
N1 C13 N14 C15 179.9(4)
C18 C13 N14 C15 -0.4(6)
C13 N14 C15 C16 -0.1(7)
N14 C15 C16 N17 0.8(8)
C15 C16 N17 C18 -0.9(7)
C16 N17 C18 C13 0.4(7)
N14 C13 C18 N17 0.2(7)
N1 C13 C18 N17 179.9(4)
